data_7100122
loop_
_publ_author_name
'Guo-Xin Jin'
'Chun-Xia Ren'
'Jianqiang Wang'

_publ_section_title
;
Route to Multicluster Containing Ancillary
ortho-Carborane-1,2-Dithiolato Ligands
;
_journal_name_full 'Chemical Communications'
_journal_paper_doi 10.1039/b505041c
_journal_year 2005
_chemical_formula_sum 'C54 H87 B30 Ir3 N6 S6'
_chemical_formula_weight 1913.56
_space_group_IT_number 138
_symmetry_cell_setting tetragonal
_symmetry_space_group_name_Hall '-P 4ac 2ac'
_symmetry_space_group_name_H-M 'P 42/n c m :2'
_cell_angle_alpha 90.00
_cell_angle_beta 90.00
_cell_angle_gamma 90.00
_cell_formula_units_Z 8
_cell_length_a 35.258(6)
_cell_length_b 35.258(6)
_cell_length_c 16.150(4)
_cell_measurement_temperature 293(2)
_cell_volume 20076(6)
_diffrn_ambient_temperature 293(2)
_exptl_crystal_density_diffrn 1.266
_cod_depositor_comments
;
The following automatic conversions were performed:
'_symmetry_cell_setting' value 'Tetragonal' changed to 'tetragonal'
according to '/home/saulius/struct/CIF-dictionaries/cif_core.dic'
dictionary named 'cif_core.dic' version 2.4.1 from 2010-06-29.

Automatic conversion script
Id: cif_fix_enum 1527 2010-12-29 10:47:43Z saulius 
;
_cod_original_sg_symbol_H-M 'P 42/n c m'
_cod_database_code 7100122

loop_
_symmetry_equiv_pos_as_xyz
'x, y, z'
'-x+1/2, -y+1/2, z'
'-y+1/2, x, z+1/2'
'y, -x+1/2, z+1/2'
'-x, y+1/2, -z+1/2'
'x+1/2, -y, -z+1/2'
'y+1/2, x+1/2, -z'
'-y, -x, -z'
'-x, -y, -z'
'x-1/2, y-1/2, -z'
'y-1/2, -x, -z-1/2'
'-y, x-1/2, -z-1/2'
'x, -y-1/2, z-1/2'
'-x-1/2, y, z-1/2'
'-y-1/2, -x-1/2, z'
'y, x, z'

loop_
_atom_site_label
_atom_site_type_symbol
_atom_site_fract_x
_atom_site_fract_y
_atom_site_fract_z
_atom_site_U_iso_or_equiv
_atom_site_adp_type
_atom_site_occupancy
_atom_site_symmetry_multiplicity
_atom_site_calc_flag
_atom_site_refinement_flags
_atom_site_disorder_assembly
_atom_site_disorder_group
Ir1 Ir 0.937097(14) 0.296670(12) 0.06301(3) 0.04378(18) Uani 1 1 d . . .
Ir2 Ir 0.870055(17) 0.629945(17) -0.25839(6) 0.0727(3) Uani 1 2 d S . .
S1 S 0.97025(10) 0.30606(9) 0.1879(2) 0.0554(8) Uani 1 1 d . . .
S2 S 0.88498(9) 0.33181(9) 0.1136(2) 0.0511(8) Uani 1 1 d . . .
S3 S 0.82734(11) 0.60563(12) -0.1599(3) 0.0831(12) Uani 1 1 d . . .
N1 N 0.9606(3) 0.3474(2) 0.0162(5) 0.038(2) Uani 1 1 d . . .
N2 N 0.9106(3) 0.5894(3) -0.2207(9) 0.056(4) Uani 1 2 d S . .
B3 B 0.8999(5) 0.3125(4) 0.2910(10) 0.060(4) Uani 1 1 d . . .
H3 H 0.8927 0.2825 0.2813 0.072 Uiso 1 1 calc R . .
B4 B 0.9373(5) 0.3264(5) 0.3557(9) 0.062(4) Uani 1 1 d . . .
H4 H 0.9549 0.3055 0.3884 0.074 Uiso 1 1 calc R . .
B5 B 0.9568(5) 0.3686(4) 0.3145(10) 0.057(4) Uani 1 1 d . . .
H5 H 0.9871 0.3753 0.3208 0.069 Uiso 1 1 calc R . .
B6 B 0.9325(4) 0.3801(4) 0.2246(9) 0.047(3) Uani 1 1 d . . .
H6 H 0.9466 0.3940 0.1720 0.057 Uiso 1 1 calc R . .
B7 B 0.8646(5) 0.3475(5) 0.2930(10) 0.067(5) Uani 1 1 d . . .
H7 H 0.8344 0.3407 0.2850 0.080 Uiso 1 1 calc R . .
B8 B 0.8900(5) 0.3358(6) 0.3857(12) 0.080(6) Uani 1 1 d . . .
H8 H 0.8764 0.3211 0.4381 0.096 Uiso 1 1 calc R . .
B9 B 0.9247(5) 0.3712(5) 0.4017(11) 0.068(5) Uani 1 1 d . . .
H9 H 0.9335 0.3796 0.4644 0.082 Uiso 1 1 calc R . .
B10 B 0.9220(5) 0.4040(4) 0.3186(10) 0.065(5) Uani 1 1 d . . .
H10 H 0.9293 0.4341 0.3276 0.078 Uiso 1 1 calc R . .
B11 B 0.8846(4) 0.3898(4) 0.2523(10) 0.054(4) Uani 1 1 d . . .
H11 H 0.8672 0.4104 0.2178 0.064 Uiso 1 1 calc R . .
B12 B 0.8812(6) 0.3842(5) 0.3615(10) 0.071(5) Uani 1 1 d . . .
H12 H 0.8616 0.4015 0.3986 0.085 Uiso 1 1 calc R . .
B13 B 0.8337(6) 0.6096(7) 0.0265(15) 0.100(7) Uani 1 1 d . . .
H13 H 0.8262 0.5796 0.0347 0.120 Uiso 1 1 calc R . .
B14 B 0.8777(5) 0.6223(5) -0.016(2) 0.085(9) Uani 1 2 d S . .
H14 H 0.8989 0.6011 -0.0349 0.102 Uiso 1 2 calc SR . .
B15 B 0.7983(6) 0.6438(6) -0.0017(16) 0.096(7) Uani 1 1 d . . .
H15 H 0.7685 0.6358 -0.0115 0.115 Uiso 1 1 calc R . .
B16 B 0.8211(6) 0.6789(6) -0.064(2) 0.095(9) Uani 1 2 d S . .
H16 H 0.8061 0.6939 -0.1138 0.114 Uiso 1 2 calc SR . .
B17 B 0.8123(8) 0.6877(8) 0.040(3) 0.142(16) Uani 1 2 d S . .
H17 H 0.7910 0.7090 0.0581 0.170 Uiso 1 2 calc SR . .
B18 B 0.8684(7) 0.6316(7) 0.0895(16) 0.088(9) Uani 1 2 d S . .
H18 H 0.8835 0.6165 0.1391 0.106 Uiso 1 2 calc SR . .
B19 B 0.8181(8) 0.6455(7) 0.0998(17) 0.117(8) Uani 1 1 d . . .
H19 H 0.8012 0.6392 0.1553 0.140 Uiso 1 1 calc R . .
C1 C 0.9398(3) 0.3337(3) 0.2515(7) 0.046(3) Uani 1 1 d . . .
C2 C 0.8971(3) 0.3458(3) 0.2136(8) 0.047(3) Uani 1 1 d . . .
C3 C 0.8357(4) 0.6310(4) -0.0679(10) 0.072(4) Uani 1 1 d . . .
C4 C 0.9060(4) 0.2439(4) 0.0485(9) 0.062(4) Uani 1 1 d . . .
C5 C 0.9432(5) 0.2350(3) 0.0657(9) 0.066(4) Uani 1 1 d . . .
C6 C 0.9665(4) 0.2509(4) 0.0028(11) 0.068(4) Uani 1 1 d . . .
C7 C 0.9431(5) 0.2682(4) -0.0563(9) 0.065(4) Uani 1 1 d . . .
C8 C 0.9054(5) 0.2643(4) -0.0277(10) 0.067(4) Uani 1 1 d . . .
C9 C 0.8722(6) 0.2328(5) 0.0990(14) 0.145(10) Uani 1 1 d . . .
H9A H 0.8597 0.2117 0.0733 0.217 Uiso 1 1 calc R . .
H9B H 0.8550 0.2538 0.1025 0.217 Uiso 1 1 calc R . .
H9C H 0.8803 0.2257 0.1537 0.217 Uiso 1 1 calc R . .
C10 C 0.9552(7) 0.2120(5) 0.1410(14) 0.131(9) Uani 1 1 d . . .
H10A H 0.9378 0.2165 0.1856 0.196 Uiso 1 1 calc R . .
H10B H 0.9803 0.2194 0.1576 0.196 Uiso 1 1 calc R . .
H10C H 0.9551 0.1855 0.1272 0.196 Uiso 1 1 calc R . .
C11 C 1.0085(5) 0.2471(6) -0.0090(18) 0.173(14) Uani 1 1 d . . .
H11A H 1.0170 0.2654 -0.0489 0.259 Uiso 1 1 calc R . .
H11B H 1.0143 0.2220 -0.0285 0.259 Uiso 1 1 calc R . .
H11C H 1.0211 0.2514 0.0428 0.259 Uiso 1 1 calc R . .
C12 C 0.9572(9) 0.2855(5) -0.1324(11) 0.164(13) Uani 1 1 d . . .
H12A H 0.9830 0.2934 -0.1246 0.246 Uiso 1 1 calc R . .
H12B H 0.9419 0.3071 -0.1461 0.246 Uiso 1 1 calc R . .
H12C H 0.9560 0.2674 -0.1766 0.246 Uiso 1 1 calc R . .
C13 C 0.8696(6) 0.2780(6) -0.0724(14) 0.140(10) Uani 1 1 d . . .
H13A H 0.8546 0.2565 -0.0886 0.210 Uiso 1 1 calc R . .
H13B H 0.8767 0.2921 -0.1207 0.210 Uiso 1 1 calc R . .
H13C H 0.8551 0.2938 -0.0360 0.210 Uiso 1 1 calc R . .
C14 C 0.9393(4) 0.3701(4) -0.0298(8) 0.052(3) Uani 1 1 d . . .
H14A H 0.9140 0.3639 -0.0383 0.062 Uiso 1 1 calc R . .
C15 C 0.9535(3) 0.4028(3) -0.0654(8) 0.052(3) Uani 1 1 d . . .
H15A H 0.9382 0.4174 -0.1000 0.063 Uiso 1 1 calc R . .
C16 C 0.9900(3) 0.4139(3) -0.0501(7) 0.043(3) Uani 1 1 d . . .
C17 C 1.0129(3) 0.3894(3) -0.0057(8) 0.049(3) Uani 1 1 d . . .
H17A H 1.0385 0.3947 0.0020 0.059 Uiso 1 1 calc R . .
C18 C 0.9972(3) 0.3568(3) 0.0270(8) 0.048(3) Uani 1 1 d . . .
H18A H 1.0126 0.3408 0.0579 0.057 Uiso 1 1 calc R . .
N3 N 1.0394(3) 0.4606(3) -0.0577(9) 0.055(4) Uani 1 2 d S . .
C19 C 1.0042(3) 0.4511(3) -0.0786(7) 0.048(3) Uani 1 1 d . . .
N4 N 0.9786(3) 0.4735(3) -0.1168(6) 0.047(2) Uani 1 1 d . . .
C20 C 0.9917(3) 0.5083(3) -0.1335(10) 0.046(4) Uani 1 2 d S . .
C21 C 0.9638(3) 0.5362(3) -0.1705(10) 0.045(4) Uani 1 2 d S . .
C22 C 0.9263(3) 0.5261(4) -0.1838(8) 0.058(4) Uani 1 1 d . . .
H22A H 0.9186 0.5011 -0.1762 0.070 Uiso 1 1 calc R . .
C23 C 0.9007(3) 0.5535(3) -0.2084(6) 0.060(4) Uani 1 1 d . . .
H23A H 0.8755 0.5465 -0.2167 0.072 Uiso 1 1 calc R . .
C24 C 0.8895(3) 0.6386(3) -0.3835(6) 0.147(12) Uani 1 1 d R . .
C25 C 0.8710(3) 0.6706(3) -0.3576(6) 0.190(18) Uani 1 1 d R . .
C26 C 0.8359(3) 0.6641(3) -0.3445(6) 0.24(4) Uani 1 2 d SR . .
C27 C 0.9274(3) 0.6338(3) -0.4086(6) 0.38(3) Uani 1 1 d RU . .
H27A H 0.9283 0.6306 -0.4676 0.569 Uiso 1 1 calc R . .
H27B H 0.9378 0.6118 -0.3821 0.569 Uiso 1 1 calc R . .
H27C H 0.9419 0.6557 -0.3932 0.569 Uiso 1 1 calc R . .
C28 C 0.8756(3) 0.7131(3) -0.3427(6) 0.41(3) Uani 1 1 d RU . .
H28A H 0.8518 0.7256 -0.3518 0.611 Uiso 1 1 calc R . .
H28B H 0.8942 0.7230 -0.3802 0.611 Uiso 1 1 calc R . .
H28C H 0.8837 0.7173 -0.2867 0.611 Uiso 1 1 calc R . .
C29 C 0.8059(10) 0.6941(10) -0.325(4) 0.33(4) Uani 1 2 d SU . .
H29A H 0.7852 0.6917 -0.3635 0.491 Uiso 0.50 1 calc PR . .
H29B H 0.8169 0.7189 -0.3302 0.491 Uiso 0.50 1 calc PR . .
H29C H 0.7967 0.6906 -0.2698 0.491 Uiso 0.50 1 calc PR . .

loop_
_atom_site_aniso_label
_atom_site_aniso_U_11
_atom_site_aniso_U_22
_atom_site_aniso_U_33
_atom_site_aniso_U_23
_atom_site_aniso_U_13
_atom_site_aniso_U_12
Ir1 0.0529(3) 0.0367(3) 0.0417(3) -0.0013(2) 0.0093(2) -0.0027(2)
Ir2 0.0662(4) 0.0662(4) 0.0856(7) 0.0130(3) -0.0130(3) 0.0115(4)
S1 0.062(2) 0.059(2) 0.0455(19) -0.0007(16) 0.0018(16) 0.0159(16)
S2 0.0487(18) 0.0564(19) 0.0483(19) -0.0064(15) 0.0033(15) 0.0023(14)
S3 0.059(2) 0.084(3) 0.107(3) -0.013(3) -0.004(2) -0.008(2)
N1 0.046(6) 0.036(5) 0.032(5) 0.000(4) 0.001(4) -0.008(4)
N2 0.055(6) 0.055(6) 0.058(10) 0.018(5) -0.018(5) -0.002(7)
B3 0.094(12) 0.033(7) 0.053(10) 0.009(7) 0.015(9) -0.005(8)
B4 0.093(12) 0.057(9) 0.036(8) 0.012(7) 0.007(8) 0.005(9)
B5 0.065(10) 0.039(8) 0.068(11) -0.004(8) -0.017(8) 0.005(7)
B6 0.058(9) 0.034(7) 0.050(9) 0.006(6) 0.001(7) -0.007(6)
B7 0.067(11) 0.076(11) 0.058(11) -0.006(9) 0.025(8) 0.010(9)
B8 0.085(13) 0.096(14) 0.060(12) 0.003(10) 0.027(10) 0.004(11)
B9 0.096(13) 0.066(11) 0.043(9) -0.006(8) 0.011(9) -0.003(9)
B10 0.103(13) 0.041(8) 0.051(10) -0.020(7) -0.004(9) 0.011(8)
B11 0.057(9) 0.041(8) 0.063(10) 0.001(7) 0.008(8) 0.011(6)
B12 0.094(14) 0.070(11) 0.048(10) -0.013(9) 0.008(9) -0.007(9)
B13 0.095(16) 0.096(16) 0.108(18) 0.004(14) 0.014(14) 0.006(13)
B14 0.068(10) 0.068(10) 0.12(3) 0.001(11) -0.001(11) 0.010(13)
B15 0.063(12) 0.109(17) 0.117(19) -0.012(15) 0.001(12) 0.007(11)
B16 0.087(13) 0.087(13) 0.11(3) -0.013(13) 0.013(13) 0.008(16)
B17 0.14(2) 0.14(2) 0.14(4) -0.041(18) 0.041(18) 0.06(3)
B18 0.112(15) 0.112(15) 0.040(14) 0.001(11) -0.001(11) -0.005(19)
B19 0.14(2) 0.108(19) 0.108(19) -0.013(15) 0.016(17) 0.004(16)
C1 0.064(8) 0.040(6) 0.034(6) 0.011(5) 0.001(6) 0.008(6)
C2 0.051(7) 0.043(7) 0.048(7) -0.005(6) 0.009(6) -0.002(6)
C3 0.053(8) 0.073(10) 0.091(12) -0.002(9) 0.002(8) 0.001(7)
C4 0.073(10) 0.036(7) 0.078(11) -0.013(7) 0.025(8) -0.022(7)
C5 0.115(14) 0.033(7) 0.052(9) 0.001(6) -0.010(9) 0.002(7)
C6 0.066(9) 0.050(8) 0.088(12) -0.039(8) 0.016(9) 0.000(7)
C7 0.103(12) 0.047(8) 0.046(8) -0.013(7) 0.021(8) -0.013(8)
C8 0.088(11) 0.039(7) 0.074(10) -0.020(7) -0.016(9) -0.004(7)
C9 0.16(2) 0.098(14) 0.17(2) -0.039(14) 0.104(17) -0.082(14)
C10 0.20(2) 0.046(10) 0.15(2) 0.010(11) -0.069(18) 0.012(12)
C11 0.082(14) 0.15(2) 0.29(4) -0.14(2) -0.002(18) 0.045(13)
C12 0.36(4) 0.072(12) 0.066(13) -0.008(10) 0.102(19) -0.018(17)
C13 0.16(2) 0.091(14) 0.17(2) -0.045(14) -0.113(18) 0.024(14)
C14 0.049(7) 0.056(8) 0.050(8) 0.005(6) -0.007(6) -0.013(6)
C15 0.050(7) 0.053(7) 0.054(8) 0.017(6) -0.023(6) -0.008(6)
C16 0.048(7) 0.038(6) 0.043(7) 0.000(5) 0.000(6) -0.011(5)
C17 0.028(6) 0.041(6) 0.077(9) 0.014(6) -0.004(6) -0.002(5)
C18 0.041(7) 0.045(7) 0.058(8) 0.011(6) -0.003(6) 0.006(5)
N3 0.050(5) 0.050(5) 0.063(10) 0.011(6) -0.011(6) -0.005(7)
C19 0.049(7) 0.045(7) 0.050(8) -0.001(6) -0.012(6) -0.010(6)
N4 0.048(6) 0.046(6) 0.046(6) 0.008(5) -0.016(5) -0.014(5)
C20 0.045(6) 0.045(6) 0.048(10) 0.004(6) -0.004(6) -0.019(8)
C21 0.048(6) 0.048(6) 0.041(10) 0.006(6) -0.006(6) -0.003(8)
C22 0.047(7) 0.055(8) 0.072(9) 0.010(7) -0.007(7) -0.019(6)
C23 0.058(8) 0.046(7) 0.074(10) 0.003(7) -0.018(7) 0.001(6)
C24 0.084(13) 0.27(3) 0.090(15) 0.083(17) 0.004(11) 0.035(18)
C25 0.36(6) 0.089(17) 0.13(2) 0.044(15) -0.09(2) 0.06(2)
C26 0.26(6) 0.26(6) 0.22(5) 0.045(18) -0.045(18) 0.21(6)
C27 0.25(4) 0.75(8) 0.14(3) 0.19(4) 0.01(3) 0.16(5)
C28 0.84(9) 0.15(3) 0.23(4) 0.12(3) -0.26(5) -0.18(4)
C29 0.36(5) 0.36(5) 0.26(6) -0.04(3) 0.04(3) 0.22(6)

loop_
_geom_bond_atom_site_label_1
_geom_bond_atom_site_label_2
_geom_bond_distance
_geom_bond_site_symmetry_2
_geom_bond_publ_flag
Ir1 N1 2.111(8) . ?
Ir1 C6 2.150(12) . ?
Ir1 C8 2.169(13) . ?
Ir1 C4 2.172(11) . ?
Ir1 C7 2.182(13) . ?
Ir1 C5 2.185(12) . ?
Ir1 S1 2.355(3) . ?
Ir1 S2 2.362(3) . ?
Ir2 N2 2.110(14) . ?
Ir2 C25 2.150(8) . ?
Ir2 C25 2.150(8) 15_775 ?
Ir2 C24 2.156(10) . ?
Ir2 C24 2.156(10) 15_775 ?
Ir2 C26 2.198(8) . ?
Ir2 S3 2.352(5) 15_775 ?
Ir2 S3 2.352(5) . ?
S1 C1 1.777(12) . ?
S2 C2 1.741(13) . ?
S3 C3 1.761(16) . ?
N1 C14 1.325(15) . ?
N1 C18 1.346(14) . ?
N2 C23 1.331(12) 15_775 ?
N2 C23 1.331(12) . ?
B3 C1 1.71(2) . ?
B3 C2 1.716(19) . ?
B3 B4 1.75(2) . ?
B3 B7 1.75(2) . ?
B3 B8 1.77(2) . ?
B3 H3 1.1000 . ?
B4 C1 1.705(18) . ?
B4 B8 1.77(2) . ?
B4 B5 1.77(2) . ?
B4 B9 1.80(2) . ?
B4 H4 1.1000 . ?
B5 C1 1.706(19) . ?
B5 B6 1.73(2) . ?
B5 B10 1.75(2) . ?
B5 B9 1.81(2) . ?
B5 H5 1.1000 . ?
B6 C1 1.711(17) . ?
B6 C2 1.746(17) . ?
B6 B10 1.78(2) . ?
B6 B11 1.78(2) . ?
B6 H6 1.1000 . ?
B7 C2 1.722(19) . ?
B7 B11 1.78(2) . ?
B7 B8 1.79(3) . ?
B7 B12 1.80(2) . ?
B7 H7 1.1000 . ?
B8 B9 1.77(3) . ?
B8 B12 1.78(3) . ?
B8 H8 1.1000 . ?
B9 B12 1.72(3) . ?
B9 B10 1.77(2) . ?
B9 H9 1.1000 . ?
B10 B12 1.74(2) . ?
B10 B11 1.77(2) . ?
B10 H10 1.1000 . ?
B11 C2 1.731(18) . ?
B11 B12 1.78(2) . ?
B11 H11 1.1000 . ?
B12 H12 1.1000 . ?
B13 C3 1.70(3) . ?
B13 B14 1.75(3) . ?
B13 B18 1.77(3) . ?
B13 B15 1.79(3) . ?
B13 B19 1.82(3) . ?
B13 H13 1.1000 . ?
B14 C3 1.73(3) . ?
B14 C3 1.73(3) 15_775 ?
B14 B13 1.75(3) 15_775 ?
B14 B18 1.76(4) . ?
B14 H14 1.1000 . ?
B15 C3 1.76(3) . ?
B15 B17 1.76(3) . ?
B15 B19 1.78(3) . ?
B15 B16 1.79(3) . ?
B15 H15 1.1000 . ?
B16 B17 1.74(5) . ?
B16 C3 1.77(3) 15_775 ?
B16 C3 1.77(3) . ?
B16 B15 1.79(3) 15_775 ?
B16 H16 1.1000 . ?
B17 B15 1.76(3) 15_775 ?
B17 B19 1.78(4) 15_775 ?
B17 B19 1.78(4) . ?
B17 H17 1.1000 . ?
B18 B13 1.77(3) 15_775 ?
B18 B19 1.85(4) 15_775 ?
B18 B19 1.85(4) . ?
B18 H18 1.1000 . ?
B19 B19 1.81(5) 15_775 ?
B19 H19 1.1000 . ?
C1 C2 1.678(17) . ?
C3 C3 1.66(3) 15_775 ?
C4 C5 1.38(2) . ?
C4 C8 1.42(2) . ?
C4 C9 1.50(2) . ?
C5 C6 1.42(2) . ?
C5 C10 1.52(2) . ?
C6 C7 1.40(2) . ?
C6 C11 1.50(2) . ?
C7 C8 1.41(2) . ?
C7 C12 1.46(2) . ?
C8 C13 1.53(2) . ?
C9 H9A 0.9600 . ?
C9 H9B 0.9600 . ?
C9 H9C 0.9600 . ?
C10 H10A 0.9600 . ?
C10 H10B 0.9600 . ?
C10 H10C 0.9600 . ?
C11 H11A 0.9600 . ?
C11 H11B 0.9600 . ?
C11 H11C 0.9600 . ?
C12 H12A 0.9600 . ?
C12 H12B 0.9600 . ?
C12 H12C 0.9600 . ?
C13 H13A 0.9600 . ?
C13 H13B 0.9600 . ?
C13 H13C 0.9600 . ?
C14 C15 1.383(16) . ?
C14 H14A 0.9300 . ?
C15 C16 1.365(16) . ?
C15 H15A 0.9300 . ?
C16 C17 1.384(15) . ?
C16 C19 1.478(16) . ?
C17 C18 1.378(15) . ?
C17 H17A 0.9300 . ?
C18 H18A 0.9300 . ?
N3 C19 1.329(13) 15_775 ?
N3 C19 1.329(13) . ?
C19 N4 1.349(15) . ?
N4 C20 1.336(11) . ?
C20 N4 1.336(11) 15_775 ?
C20 C21 1.52(2) . ?
C21 C22 1.384(14) 15_775 ?
C21 C22 1.384(14) . ?
C22 C23 1.382(15) . ?
C22 H22A 0.9300 . ?
C23 H23A 0.9300 . ?
C24 C25 1.3683 . ?
C24 C24 1.40(2) 15_775 ?
C24 C27 1.4063 . ?
C25 C26 1.2751 . ?
C25 C28 1.5245 . ?
C26 C25 1.275(17) 15_775 ?
C26 C29 1.53(5) . ?
C27 H27A 0.9600 . ?
C27 H27B 0.9600 . ?
C27 H27C 0.9600 . ?
C28 H28A 0.9600 . ?
C28 H28B 0.9600 . ?
C28 H28C 0.9600 . ?
C29 H29A 0.9600 . ?
C29 H29B 0.9600 . ?
C29 H29C 0.9600 . ?
